data_7052673
loop_
_publ_author_name
'Yuan, Yang'
'Li, Di'
'Zhang, Xueqiang'
'Zhao, Xingjia'
'Liu, Yu'
'Zhang, Jingying'
'Wang, Yue'

_publ_section_title
;
 Phenanthroimidazole-derivative semiconductors as functional layer in
 high performance OLEDs
;
_journal_issue 7
_journal_name_full 'New Journal of Chemistry'
_journal_page_first 1534
_journal_paper_doi 10.1039/c1nj20072k
_journal_volume 35
_journal_year 2011
_chemical_formula_sum 'C29 H22 N2'
_chemical_formula_weight 398.49
_chemical_name_systematic
;
?
;
_space_group_IT_number 14
_symmetry_cell_setting monoclinic
_symmetry_space_group_name_Hall '-P 2ybc'
_symmetry_space_group_name_H-M 'P 1 21/c 1'
_atom_sites_solution_hydrogens geom
_atom_sites_solution_primary direct
_atom_sites_solution_secondary difmap
_audit_creation_method SHELXL-97
_cell_angle_alpha 90.00
_cell_angle_beta 109.14(3)
_cell_angle_gamma 90.00
_cell_formula_units_Z 4
_cell_length_a 13.726(3)
_cell_length_b 8.4643(17)
_cell_length_c 19.367(4)
_cell_measurement_reflns_used 10106
_cell_measurement_temperature 293(2)
_cell_measurement_theta_max 27.48
_cell_measurement_theta_min 3.12
_cell_volume 2125.7(9)
_computing_cell_refinement 'RAPID-AUTO (Rigaku 1998 <i>RAPID-AUTO</i>)'
_computing_data_collection 'RAPID-AUTO (Rigaku 1998 <i>RAPID-AUTO</i>)'
_computing_data_reduction 'CrystalClear (Rigaku/MSC and Rigaku Corporation, 2002)'
_computing_molecular_graphics 'SHELXTL (Sheldrick, 1997)'
_computing_publication_material SHELXL-97
_computing_structure_refinement 'SHELXL-97 (Sheldrick, 1997)'
_computing_structure_solution 'SHELXS-97 (Sheldrick, 1990)'
_diffrn_ambient_temperature 293(2)
_diffrn_measured_fraction_theta_full 0.992
_diffrn_measured_fraction_theta_max 0.992
_diffrn_measurement_device_type 'Rigaku RAXIS-RAPID'
_diffrn_measurement_method '\w scan'
_diffrn_radiation_monochromator graphite
_diffrn_radiation_source 'fine-focus sealed tube'
_diffrn_radiation_type MoK\a
_diffrn_radiation_wavelength 0.71073
_diffrn_reflns_av_R_equivalents 0.0800
_diffrn_reflns_av_sigmaI/netI 0.0693
_diffrn_reflns_limit_h_max 17
_diffrn_reflns_limit_h_min -17
_diffrn_reflns_limit_k_max 10
_diffrn_reflns_limit_k_min -10
_diffrn_reflns_limit_l_max 20
_diffrn_reflns_limit_l_min -25
_diffrn_reflns_number 19370
_diffrn_reflns_theta_full 27.48
_diffrn_reflns_theta_max 27.48
_diffrn_reflns_theta_min 3.12
_diffrn_standards_decay_% 0
_diffrn_standards_interval_count 0
_diffrn_standards_interval_time 0
_diffrn_standards_number 0
_exptl_absorpt_coefficient_mu 0.073
_exptl_absorpt_correction_T_max 0.9855
_exptl_absorpt_correction_T_min 0.9746
_exptl_absorpt_correction_type multi-scan
_exptl_absorpt_process_details 'ABSCOR (Higashi, 1995)'
_exptl_crystal_colour block
_exptl_crystal_density_diffrn 1.245
_exptl_crystal_density_method 'not measured'
_exptl_crystal_description colorless
_exptl_crystal_F_000 840
_exptl_crystal_size_max 0.36
_exptl_crystal_size_mid 0.28
_exptl_crystal_size_min 0.20
_refine_diff_density_max 0.258
_refine_diff_density_min -0.219
_refine_diff_density_rms 0.044
_refine_ls_extinction_coef 0.012(2)
_refine_ls_extinction_expression Fc^*^=kFc[1+0.001xFc^2^\l^3^/sin(2\q)]^-1/4^
_refine_ls_extinction_method SHELXL
_refine_ls_goodness_of_fit_ref 1.025
_refine_ls_hydrogen_treatment constr
_refine_ls_matrix_type full
_refine_ls_number_parameters 283
_refine_ls_number_reflns 4829
_refine_ls_number_restraints 0
_refine_ls_restrained_S_all 1.025
_refine_ls_R_factor_all 0.1475
_refine_ls_R_factor_gt 0.0740
_refine_ls_shift/su_max 0.002
_refine_ls_shift/su_mean 0.000
_refine_ls_structure_factor_coef Fsqd
_refine_ls_weighting_details 'calc w=1/[\s^2^(Fo^2^)+(0.0824P)^2^+0.2782P] where P=(Fo^2^+2Fc^2^)/3'
_refine_ls_weighting_scheme calc
_refine_ls_wR_factor_gt 0.1596
_refine_ls_wR_factor_ref 0.1910
_reflns_number_gt 2410
_reflns_number_total 4829
_reflns_threshold_expression >2sigma(I)
_cod_data_source_file c1nj20072k.txt
_cod_data_source_block d
_cod_depositor_comments
;
The following automatic conversions were performed:

'_symmetry_cell_setting' value 'Monoclinic' changed to 'monoclinic'
according to /home/saulius/struct/CIF-dictionaries/cif_core.dic
dictionary named 'cif_core.dic' version 2.4.1 from
2010-06-29.

'_exptl_absorpt_correction_type' value 'Multi-scan'
changed to 'multi-scan' according to
/home/saulius/struct/CIF-dictionaries/cif_core.dic dictionary named
'cif_core.dic' version 2.4.1 from 2010-06-29.

Automatic conversion script
Id: cif_fix_values 1715 2011-07-08 13:25:40Z adriana 
;
_cod_original_cell_volume 2125.6(7)
_cod_original_sg_symbol_H-M 'P2(1)/c '
_cod_database_code 7052673

loop_
_symmetry_equiv_pos_as_xyz
'x, y, z'
'-x, y+1/2, -z+1/2'
'-x, -y, -z'
'x, -y-1/2, z-1/2'

loop_
_atom_site_label
_atom_site_type_symbol
_atom_site_fract_x
_atom_site_fract_y
_atom_site_fract_z
_atom_site_U_iso_or_equiv
_atom_site_adp_type
_atom_site_occupancy
_atom_site_symmetry_multiplicity
_atom_site_calc_flag
_atom_site_refinement_flags
_atom_site_disorder_assembly
_atom_site_disorder_group
N1 N 0.25046(16) 0.8737(2) 0.27706(10) 0.0550(5) Uani 1 1 d . . .
C1 C 0.17696(19) 1.1402(2) 0.30240(12) 0.0514(6) Uani 1 1 d . . .
C2 C 0.15848(18) 1.0156(3) 0.18403(12) 0.0509(6) Uani 1 1 d . . .
C3 C 0.19659(18) 1.0155(2) 0.25836(12) 0.0506(6) Uani 1 1 d . . .
C4 C 0.11133(19) 1.2640(3) 0.26373(13) 0.0535(6) Uani 1 1 d . . .
N2 N 0.18547(16) 0.8805(2) 0.15529(10) 0.0575(6) Uani 1 1 d . . .
C5 C 0.09682(19) 1.1431(3) 0.14348(13) 0.0533(6) Uani 1 1 d . . .
C6 C 0.0608(2) 1.1447(3) 0.06725(13) 0.0636(7) Uani 1 1 d . . .
H6 H 0.0794 1.0634 0.0417 0.076 Uiso 1 1 calc R . .
C7 C 0.07212(19) 1.2668(3) 0.18350(13) 0.0550(6) Uani 1 1 d . . .
C8 C 0.2599(2) 0.7422(3) 0.39088(14) 0.0739(8) Uani 1 1 d . . .
H8 H 0.1905 0.7156 0.3710 0.089 Uiso 1 1 calc R . .
C9 C 0.2148(2) 1.1471(3) 0.37921(13) 0.0625(7) Uani 1 1 d . . .
H9 H 0.2597 1.0690 0.4051 0.075 Uiso 1 1 calc R . .
C10 C 0.3079(2) 0.8236(3) 0.34998(12) 0.0546(6) Uani 1 1 d . . .
C11 C 0.0094(2) 1.3886(3) 0.14288(15) 0.0689(7) Uani 1 1 d . . .
H11 H -0.0078 1.4729 0.1674 0.083 Uiso 1 1 calc R . .
C12 C 0.2401(2) 0.7969(3) 0.21203(12) 0.0550(6) Uani 1 1 d . . .
C13 C 0.0849(2) 1.3829(3) 0.30463(15) 0.0653(7) Uani 1 1 d . . .
H13 H 0.0413 1.4637 0.2802 0.078 Uiso 1 1 calc R . .
C14 C 0.28140(19) 0.6401(3) 0.20316(13) 0.0559(6) Uani 1 1 d . . .
C15 C 0.1870(2) 1.2665(3) 0.41668(15) 0.0718(8) Uani 1 1 d . . .
H15 H 0.2126 1.2684 0.4675 0.086 Uiso 1 1 calc R . .
C16 C 0.1211(2) 1.3842(3) 0.37913(15) 0.0717(8) Uani 1 1 d . . .
H16 H 0.1014 1.4643 0.4047 0.086 Uiso 1 1 calc R . .
C17 C -0.0012(2) 1.2632(3) 0.02958(15) 0.0755(8) Uani 1 1 d . . .
H17 H -0.0262 1.2622 -0.0212 0.091 Uiso 1 1 calc R . .
C18 C 0.4104(2) 0.8636(3) 0.37934(14) 0.0647(7) Uani 1 1 d . . .
H18 H 0.4430 0.9196 0.3518 0.078 Uiso 1 1 calc R . .
C19 C 0.4183(3) 0.7365(3) 0.49239(16) 0.0825(10) Uani 1 1 d . . .
C20 C 0.4643(2) 0.8193(3) 0.45012(15) 0.0761(8) Uani 1 1 d . . .
H20 H 0.5336 0.8460 0.4699 0.091 Uiso 1 1 calc R . .
C21 C -0.0265(2) 1.3860(3) 0.06862(16) 0.0786(9) Uani 1 1 d . . .
H21 H -0.0687 1.4675 0.0434 0.094 Uiso 1 1 calc R . .
C22 C 0.3455(2) 0.3374(3) 0.17398(17) 0.0688(8) Uani 1 1 d . . .
C23 C 0.3551(3) 0.3844(3) 0.24176(19) 0.0937(11) Uani 1 1 d . . .
H23 H 0.3845 0.3150 0.2802 0.112 Uiso 1 1 calc R . .
C24 C 0.3152(3) 0.7001(3) 0.46157(16) 0.0880(10) Uani 1 1 d . . .
H24 H 0.2822 0.6457 0.4892 0.106 Uiso 1 1 calc R . .
C25 C 0.3232(3) 0.5322(3) 0.25750(17) 0.0953(11) Uani 1 1 d . . .
H25 H 0.3303 0.5580 0.3056 0.114 Uiso 1 1 calc R . .
C26 C 0.2696(3) 0.5912(4) 0.13452(17) 0.1030(12) Uani 1 1 d . . .
H26 H 0.2390 0.6590 0.0957 0.124 Uiso 1 1 calc R . .
C27 C 0.4790(3) 0.6873(5) 0.56978(18) 0.1247(15) Uani 1 1 d . . .
H27A H 0.4898 0.5751 0.5714 0.187 Uiso 1 1 calc R . .
H27B H 0.4412 0.7153 0.6018 0.187 Uiso 1 1 calc R . .
H27C H 0.5444 0.7403 0.5851 0.187 Uiso 1 1 calc R . .
C28 C 0.3783(3) 0.1745(3) 0.1587(2) 0.0978(11) Uani 1 1 d . . .
H28A H 0.4353 0.1833 0.1404 0.147 Uiso 1 1 calc R . .
H28B H 0.3217 0.1231 0.1228 0.147 Uiso 1 1 calc R . .
H28C H 0.3989 0.1137 0.2029 0.147 Uiso 1 1 calc R . .
C29 C 0.3014(3) 0.4438(4) 0.12017(19) 0.1136(14) Uani 1 1 d . . .
H29 H 0.2925 0.4163 0.0720 0.136 Uiso 1 1 calc R . .

loop_
_atom_site_aniso_label
_atom_site_aniso_U_11
_atom_site_aniso_U_22
_atom_site_aniso_U_33
_atom_site_aniso_U_23
_atom_site_aniso_U_13
_atom_site_aniso_U_12
N1 0.0616(14) 0.0478(11) 0.0504(11) -0.0005(9) 0.0111(10) 0.0037(9)
C1 0.0560(15) 0.0475(13) 0.0526(14) -0.0005(10) 0.0206(12) -0.0050(11)
C2 0.0537(15) 0.0499(13) 0.0498(14) 0.0027(10) 0.0181(11) 0.0019(11)
C3 0.0517(15) 0.0448(12) 0.0541(14) 0.0023(10) 0.0159(11) 0.0009(11)
C4 0.0533(16) 0.0507(13) 0.0607(15) 0.0022(11) 0.0243(12) -0.0009(11)
N2 0.0648(14) 0.0532(11) 0.0525(12) -0.0004(9) 0.0165(10) 0.0034(10)
C5 0.0537(15) 0.0542(14) 0.0537(14) 0.0077(11) 0.0200(12) 0.0010(11)
C6 0.0707(18) 0.0648(16) 0.0555(15) 0.0088(12) 0.0212(13) 0.0092(13)
C7 0.0546(16) 0.0538(14) 0.0604(15) 0.0092(11) 0.0242(12) 0.0046(11)
C8 0.078(2) 0.0689(17) 0.0638(18) 0.0106(13) 0.0086(15) -0.0149(15)
C9 0.0690(18) 0.0571(15) 0.0586(15) -0.0004(12) 0.0171(13) 0.0014(13)
C10 0.0599(17) 0.0453(12) 0.0512(14) -0.0001(10) 0.0084(12) 0.0027(11)
C11 0.076(2) 0.0635(15) 0.0733(19) 0.0130(13) 0.0324(15) 0.0174(14)
C12 0.0586(17) 0.0512(13) 0.0514(14) -0.0019(11) 0.0127(12) -0.0007(11)
C13 0.0720(19) 0.0581(14) 0.0723(18) 0.0019(13) 0.0324(15) 0.0068(13)
C14 0.0568(16) 0.0494(13) 0.0581(15) -0.0006(11) 0.0145(12) 0.0035(11)
C15 0.088(2) 0.0695(17) 0.0586(16) -0.0063(14) 0.0248(15) 0.0011(16)
C16 0.085(2) 0.0669(16) 0.0700(18) -0.0123(14) 0.0346(16) 0.0017(15)
C17 0.088(2) 0.0775(18) 0.0609(16) 0.0185(14) 0.0237(15) 0.0155(16)
C18 0.0649(19) 0.0634(16) 0.0601(16) 0.0002(12) 0.0130(14) -0.0011(13)
C19 0.100(3) 0.0672(18) 0.0607(18) 0.0062(14) 0.0002(17) 0.0000(17)
C20 0.068(2) 0.0770(18) 0.0665(18) -0.0039(15) -0.0004(15) 0.0028(15)
C21 0.091(2) 0.0767(19) 0.0704(19) 0.0262(15) 0.0298(17) 0.0282(16)
C22 0.0680(19) 0.0523(14) 0.092(2) -0.0069(14) 0.0341(16) 0.0007(13)
C23 0.119(3) 0.0584(17) 0.089(2) 0.0032(16) 0.015(2) 0.0247(17)
C24 0.112(3) 0.0760(19) 0.068(2) 0.0182(15) 0.0188(19) -0.0153(18)
C25 0.133(3) 0.0657(18) 0.0695(19) -0.0044(15) 0.0085(19) 0.0281(18)
C26 0.149(3) 0.089(2) 0.068(2) 0.0004(16) 0.032(2) 0.053(2)
C27 0.149(4) 0.120(3) 0.069(2) 0.027(2) -0.014(2) -0.001(3)
C28 0.096(3) 0.0602(17) 0.155(3) -0.0125(18) 0.065(2) 0.0014(16)
C29 0.158(4) 0.097(2) 0.084(2) -0.0126(19) 0.037(2) 0.052(2)

loop_
_atom_type_symbol
_atom_type_description
_atom_type_scat_dispersion_real
_atom_type_scat_dispersion_imag
_atom_type_scat_source
C C 0.0033 0.0016 'International Tables Vol C Tables 4.2.6.8 and 6.1.1.4'
H H 0.0000 0.0000 'International Tables Vol C Tables 4.2.6.8 and 6.1.1.4'
N N 0.0061 0.0033 'International Tables Vol C Tables 4.2.6.8 and 6.1.1.4'

loop_
_geom_angle_atom_site_label_1
_geom_angle_atom_site_label_2
_geom_angle_atom_site_label_3
_geom_angle
_geom_angle_site_symmetry_1
_geom_angle_site_symmetry_3
_geom_angle_publ_flag
C12 N1 C3 106.32(18) . . ?
C12 N1 C10 128.00(19) . . ?
C3 N1 C10 125.64(19) . . ?
C9 C1 C4 118.4(2) . . ?
C9 C1 C3 125.6(2) . . ?
C4 C1 C3 115.9(2) . . ?
C3 C2 N2 111.5(2) . . ?
C3 C2 C5 122.1(2) . . ?
N2 C2 C5 126.3(2) . . ?
C2 C3 N1 105.20(19) . . ?
C2 C3 C1 123.1(2) . . ?
N1 C3 C1 131.7(2) . . ?
C13 C4 C1 117.9(2) . . ?
C13 C4 C7 120.9(2) . . ?
C1 C4 C7 121.2(2) . . ?
C12 N2 C2 105.35(19) . . ?
C6 C5 C7 120.6(2) . . ?
C6 C5 C2 121.8(2) . . ?
C7 C5 C2 117.6(2) . . ?
C17 C6 C5 121.1(3) . . ?
C17 C6 H6 119.5 . . ?
C5 C6 H6 119.5 . . ?
C11 C7 C5 116.8(2) . . ?
C11 C7 C4 123.3(2) . . ?
C5 C7 C4 120.0(2) . . ?
C10 C8 C24 119.4(3) . . ?
C10 C8 H8 120.3 . . ?
C24 C8 H8 120.3 . . ?
C15 C9 C1 121.4(2) . . ?
C15 C9 H9 119.3 . . ?
C1 C9 H9 119.3 . . ?
C8 C10 C18 120.4(2) . . ?
C8 C10 N1 120.2(2) . . ?
C18 C10 N1 119.4(2) . . ?
C21 C11 C7 121.5(3) . . ?
C21 C11 H11 119.2 . . ?
C7 C11 H11 119.2 . . ?
N2 C12 N1 111.6(2) . . ?
N2 C12 C14 121.5(2) . . ?
N1 C12 C14 126.9(2) . . ?
C16 C13 C4 122.2(2) . . ?
C16 C13 H13 118.9 . . ?
C4 C13 H13 118.9 . . ?
C26 C14 C25 115.9(2) . . ?
C26 C14 C12 117.6(2) . . ?
C25 C14 C12 126.2(2) . . ?
C9 C15 C16 120.1(3) . . ?
C9 C15 H15 120.0 . . ?
C16 C15 H15 120.0 . . ?
C13 C16 C15 120.0(3) . . ?
C13 C16 H16 120.0 . . ?
C15 C16 H16 120.0 . . ?
C6 C17 C21 118.8(3) . . ?
C6 C17 H17 120.6 . . ?
C21 C17 H17 120.6 . . ?
C10 C18 C20 119.1(3) . . ?
C10 C18 H18 120.5 . . ?
C20 C18 H18 120.5 . . ?
C24 C19 C20 117.5(3) . . ?
C24 C19 C27 121.4(3) . . ?
C20 C19 C27 121.1(3) . . ?
C19 C20 C18 121.9(3) . . ?
C19 C20 H20 119.1 . . ?
C18 C20 H20 119.1 . . ?
C11 C21 C17 121.2(3) . . ?
C11 C21 H21 119.4 . . ?
C17 C21 H21 119.4 . . ?
C23 C22 C29 115.5(3) . . ?
C23 C22 C28 121.7(3) . . ?
C29 C22 C28 122.7(3) . . ?
C22 C23 C25 123.1(3) . . ?
C22 C23 H23 118.5 . . ?
C25 C23 H23 118.5 . . ?
C8 C24 C19 121.8(3) . . ?
C8 C24 H24 119.1 . . ?
C19 C24 H24 119.1 . . ?
C14 C25 C23 120.9(3) . . ?
C14 C25 H25 119.5 . . ?
C23 C25 H25 119.5 . . ?
C14 C26 C29 122.1(3) . . ?
C14 C26 H26 118.9 . . ?
C29 C26 H26 118.9 . . ?
C19 C27 H27A 109.5 . . ?
C19 C27 H27B 109.5 . . ?
H27A C27 H27B 109.5 . . ?
C19 C27 H27C 109.5 . . ?
H27A C27 H27C 109.5 . . ?
H27B C27 H27C 109.5 . . ?
C22 C28 H28A 109.5 . . ?
C22 C28 H28B 109.5 . . ?
H28A C28 H28B 109.5 . . ?
C22 C28 H28C 109.5 . . ?
H28A C28 H28C 109.5 . . ?
H28B C28 H28C 109.5 . . ?
C22 C29 C26 122.4(3) . . ?
C22 C29 H29 118.8 . . ?
C26 C29 H29 118.8 . . ?

loop_
_geom_bond_atom_site_label_1
_geom_bond_atom_site_label_2
_geom_bond_distance
_geom_bond_site_symmetry_2
_geom_bond_publ_flag
N1 C12 1.383(3) . ?
N1 C3 1.394(3) . ?
N1 C10 1.437(3) . ?
C1 C9 1.407(3) . ?
C1 C4 1.424(3) . ?
C1 C3 1.437(3) . ?
C2 C3 1.361(3) . ?
C2 N2 1.374(3) . ?
C2 C5 1.436(3) . ?
C4 C13 1.400(3) . ?
C4 C7 1.468(3) . ?
N2 C12 1.316(3) . ?
C5 C6 1.395(3) . ?
C5 C7 1.409(3) . ?
C6 C17 1.362(4) . ?
C6 H6 0.9300 . ?
C7 C11 1.406(3) . ?
C8 C10 1.371(4) . ?
C8 C24 1.377(4) . ?
C8 H8 0.9300 . ?
C9 C15 1.369(3) . ?
C9 H9 0.9300 . ?
C10 C18 1.376(3) . ?
C11 C21 1.359(4) . ?
C11 H11 0.9300 . ?
C12 C14 1.475(3) . ?
C13 C16 1.363(3) . ?
C13 H13 0.9300 . ?
C14 C26 1.350(4) . ?
C14 C25 1.369(4) . ?
C15 C16 1.381(4) . ?
C15 H15 0.9300 . ?
C16 H16 0.9300 . ?
C17 C21 1.395(4) . ?
C17 H17 0.9300 . ?
C18 C20 1.379(3) . ?
C18 H18 0.9300 . ?
C19 C24 1.378(4) . ?
C19 C20 1.378(4) . ?
C19 C27 1.515(4) . ?
C20 H20 0.9300 . ?
C21 H21 0.9300 . ?
C22 C23 1.336(4) . ?
C22 C29 1.360(4) . ?
C22 C28 1.509(4) . ?
C23 C25 1.392(4) . ?
C23 H23 0.9300 . ?
C24 H24 0.9300 . ?
C25 H25 0.9300 . ?
C26 C29 1.380(4) . ?
C26 H26 0.9300 . ?
C27 H27A 0.9600 . ?
C27 H27B 0.9600 . ?
C27 H27C 0.9600 . ?
C28 H28A 0.9600 . ?
C28 H28B 0.9600 . ?
C28 H28C 0.9600 . ?
C29 H29 0.9300 . ?

loop_
_cod_related_entry_id
_cod_related_entry_database
_cod_related_entry_code
1 ChemSpider 26948791
